data_2002537
loop_
_publ_author_name
'Teichert, A'
'Mueller-Buschbaum, Hk'

_publ_section_title 'Zur Kenntnis von Ba Sr Pb Mn2 Al9 O20'
_journal_name_full 'Journal of Alloys Compd.'
_journal_page_first L19
_journal_page_last L21
_journal_paper_doi 10.1016/0925-8388(92)90592-W
_journal_volume 182
_journal_year 1992
_chemical_formula_structural 'Ba Sr Pb Mn2 Al9 O20'
_chemical_formula_sum 'Al9 Ba Mn2 O20 Pb Sr'
_chemical_name_systematic
;
Barium strontium lead manganese(IV) manganese(III) nonaaluminium oxide
;
_space_group_IT_number 12
_symmetry_cell_setting monoclinic
_symmetry_Int_Tables_number 12
_symmetry_space_group_name_Hall '-C 2y'
_symmetry_space_group_name_H-M 'C 1 2/m 1'
_cell_angle_alpha 90
_cell_angle_beta 108.43(4)
_cell_angle_gamma 90
_cell_formula_units_Z 2
_cell_length_a 15.438(10)
_cell_length_b 11.330(7)
_cell_length_c 4.957(3)
_cell_volume 822.6
_refine_ls_R_factor_all 0.09
_cod_database_code 2002537

loop_
_symmetry_equiv_pos_as_xyz
x,y,z
x,-y,z
-x,-y,-z
-x,y,-z
1/2+x,1/2+y,z
1/2+x,1/2-y,z
1/2-x,1/2-y,-z
1/2-x,1/2+y,-z

loop_
_atom_site_label
_atom_site_type_symbol
_atom_site_symmetry_multiplicity
_atom_site_Wyckoff_symbol
_atom_site_fract_x
_atom_site_fract_y
_atom_site_fract_z
_atom_site_occupancy
_atom_site_attached_hydrogens
_atom_site_calc_flag
Ba1 Ba2+ 2 a 0. 0. 0. 1. 0 d
Sr1 Sr2+ 4 i 0.7201(2) 0. 0.7059(6) 0.5 0 d
Pb1 Pb2+ 4 i 0.7201(2) 0. 0.7059(6) 0.5 0 d
Mn1 Mn4+ 2 b 0. 0.5 0. 1. 0 d
Al1 Al3+ 4 h 0. 0.3647(7) 0.5 0.5 0 d
Mn2 Mn3+ 4 h 0. 0.3647(7) 0.5 0.5 0 d
Al2 Al3+ 8 j 0.1356(6) 0.2874(6) 0.1676(20) 1. 0 d
Al3 Al3+ 8 j 0.1472(7) 0.1375(7) 0.6603(21) 1. 0 d
O1 O2- 8 j 0.4129(12) 0.2460(18) 0.5699(39) 1. 0 d
O2 O2- 8 j 0.4288(11) 0.1199(16) 0.1023(36) 1. 0 d
O3 O2- 8 j 0.2381(12) 0.3599(17) 0.3261(39) 1. 0 d
O4 O2- 4 i 0.4339(18) 0. 0.6040(61) 1. 0 d
O5 O2- 4 i 0.8943(17) 0. 0.4770(53) 1. 0 d
O6 O2- 8 j 0.3611(13) 0.3473(17) 0.0007(37) 1. 0 d

loop_
_atom_type_symbol
_atom_type_oxidation_number
Ba2+ 2.000
Sr2+ 2.000
Pb2+ 2.000
Mn4+ 4.000
Al3+ 3.000
Mn3+ 3.000
O2- -2.000
